data_7135757
loop_
_publ_author_name
'Zhang, Jingxuan'
'Zhao, Haixia'
'Pu, Yue'
'Tang, Kaijie'
'Chen, He'
'Huang, Qihang'
'Chen, Chen'
'Wang, Jian'

_publ_section_title
;
 Construction of <i>gem</i>-difluoroalkenyl indoles <i>via</i>
 photoinduced Fukuyama-type cyclization of isocyanides.
;
_journal_issue 39
_journal_name_full 'Chemical communications (Cambridge, England)'
_journal_page_first 9988
_journal_page_last 9992
_journal_paper_doi 10.1039/d6cc01526c
_journal_volume 62
_journal_year 2026
_chemical_formula_moiety 'C26 H25 F2 N'
_chemical_formula_sum 'C26 H25 F2 N'
_chemical_formula_weight 389.47
_chemical_name_systematic 2-((3r,5r,7r)-adamantan-1-yl)-3-(2,2-difluoro-1-phenylvinyl)-1H-indole
_space_group_crystal_system monoclinic
_space_group_IT_number 14
_space_group_name_Hall '-P 2ybc'
_space_group_name_H-M_alt 'P 1 21/c 1'
_atom_sites_solution_hydrogens geom
_atom_sites_solution_primary dual
_atom_sites_solution_secondary difmap
_audit_creation_date 2025-08-01
_audit_creation_method
;
Olex2 1.5
(compiled 2022.04.07 svn.rca3783a0 for OlexSys, GUI svn.r6498)
;
_audit_update_record
;
2025-08-04 deposited with the CCDC.	2026-04-22 downloaded from the CCDC.
;
_cell_angle_alpha 90
_cell_angle_beta 101.622(2)
_cell_angle_gamma 90
_cell_formula_units_Z 4
_cell_length_a 13.2095(8)
_cell_length_b 7.0242(4)
_cell_length_c 22.2707(13)
_cell_measurement_reflns_used 9873
_cell_measurement_temperature 298(2)
_cell_measurement_theta_max 28.918
_cell_measurement_theta_min 2.674
_cell_volume 2024.0(2)
_computing_cell_refinement 'SAINT V8.40B (Bruker, 2016)'
_computing_data_collection 'Bruker D8 Venture diffractometer'
_computing_data_reduction 'SAINT V8.40B (Bruker, 2016)'
_computing_molecular_graphics 'Olex2 1.5 (Dolomanov et al., 2009)'
_computing_publication_material 'Olex2 1.5 (Dolomanov et al., 2009)'
_computing_structure_refinement 'SHELXL 2019/3 (Sheldrick, 2015)'
_computing_structure_solution 'SHELXT 2018/2 (Sheldrick, 2018)'
_diffrn_ambient_temperature 298(2)
_diffrn_detector 'Bruker PHOTON-II area detector'
_diffrn_detector_area_resol_mean 7.4
_diffrn_detector_type 'CMOS-PHOTONII area detector'
_diffrn_measured_fraction_theta_full 0.998
_diffrn_measured_fraction_theta_max 0.996
_diffrn_measurement_device 'three-circle diffractometer'
_diffrn_measurement_device_type 'Bruker PHOTON-II area detector'
_diffrn_measurement_method 'phi and omega scans'
_diffrn_radiation_monochromator graphite
_diffrn_radiation_probe x-ray
_diffrn_radiation_type MoK\a
_diffrn_radiation_wavelength 0.71073
_diffrn_reflns_av_R_equivalents 0.0753
_diffrn_reflns_av_unetI/netI 0.0476
_diffrn_reflns_Laue_measured_fraction_full 0.998
_diffrn_reflns_Laue_measured_fraction_max 0.996
_diffrn_reflns_limit_h_max 18
_diffrn_reflns_limit_h_min -18
_diffrn_reflns_limit_k_max 9
_diffrn_reflns_limit_k_min -7
_diffrn_reflns_limit_l_max 31
_diffrn_reflns_limit_l_min -31
_diffrn_reflns_number 61891
_diffrn_reflns_point_group_measured_fraction_full 0.998
_diffrn_reflns_point_group_measured_fraction_max 0.996
_diffrn_reflns_theta_full 25.242
_diffrn_reflns_theta_max 29.738
_diffrn_reflns_theta_min 3.047
_diffrn_source 'sealed X-ray tube'
_diffrn_source_current 30.0
_diffrn_source_power 1.35
_diffrn_source_target Mo
_diffrn_source_voltage 45.0
_diffrn_standards_number 0
_exptl_absorpt_coefficient_mu 0.086
_exptl_absorpt_correction_T_max 0.7459
_exptl_absorpt_correction_T_min 0.5821
_exptl_absorpt_correction_type multi-scan
_exptl_absorpt_process_details
;
SADABS-2016/2 (Bruker,2016/2) was used for absorption correction.
wR2(int) was 0.1007 before and 0.0807 after correction.
The Ratio of minimum to maximum transmission is 0.7804.
The \l/2 correction factor is Not present.
;
_exptl_crystal_colour 'clear light colourless'
_exptl_crystal_colour_lustre clear
_exptl_crystal_colour_modifier light
_exptl_crystal_colour_primary colourless
_exptl_crystal_density_diffrn 1.278
_exptl_crystal_density_method 'not measured'
_exptl_crystal_description block
_exptl_crystal_F_000 824
_exptl_crystal_size_max 0.28
_exptl_crystal_size_mid 0.25
_exptl_crystal_size_min 0.23
_refine_diff_density_max 0.331
_refine_diff_density_min -0.271
_refine_diff_density_rms 0.088
_refine_ls_extinction_method none
_refine_ls_goodness_of_fit_ref 1.051
_refine_ls_hydrogen_treatment constr
_refine_ls_matrix_type full
_refine_ls_number_parameters 262
_refine_ls_number_reflns 5734
_refine_ls_number_restraints 0
_refine_ls_restrained_S_all 1.051
_refine_ls_R_factor_all 0.0954
_refine_ls_R_factor_gt 0.0621
_refine_ls_shift/su_max 0.000
_refine_ls_shift/su_mean 0.000
_refine_ls_structure_factor_coef Fsqd
_refine_ls_weighting_details 'w=1/[\s^2^(Fo^2^)+(0.0421P)^2^+0.8565P] where P=(Fo^2^+2Fc^2^)/3'
_refine_ls_weighting_scheme calc
_refine_ls_wR_factor_gt 0.1249
_refine_ls_wR_factor_ref 0.1395
_reflns_Friedel_coverage 0.000
_reflns_number_gt 3989
_reflns_number_total 5734
_reflns_threshold_expression 'I > 2\s(I)'
_cod_data_source_file d6cc01526c2.cif
_cod_data_source_block 20250801a
_cod_depositor_comments
;
The following automatic conversions were performed:

data item '_diffrn_radiation_probe' value 'X-ray' was changed to
'x-ray' in accordance with the
/home/data/users/saulius/crontab/automatic-downloads/rss-feeds/RSC/lib/dictionaries/cif_core.dic
dictionary named 'cif_core.dic' version 2.4.2 last updated on
2011-04-26.

Automatic conversion script
Id: cif_fix_values 8170 2020-07-09 18:12:32Z antanas 

 Adding full bibliography for 7135757.cif.
;
_cod_database_code 7135757
_shelx_shelxl_version_number 2019/3
_shelx_space_group_comment
;
The symmetry employed for this shelxl refinement is uniquely defined
by the following loop, which should always be used as a source of
symmetry information in preference to the above space-group names.
They are only intended as comments.
;
_shelx_estimated_absorpt_t_max 0.980
_shelx_estimated_absorpt_t_min 0.976
_exptl_crystal_mounting_method
;
 Crystals were removed from the crystallisation vial and immediately coated
 with PDMS (polydimethylsiloxane/Dimethicone, CAS: 9006-65-9 on a glass slide.
 A suitable single crystal was selected and mounted on a glass fiber using
 vacuum silicone grease as adhesive. The glass fiber with single crystal was
 mounted on copper pin with solid paraffin. Operator: DJ_Tokyo.
;
_olex2_refinement_description
;
1. Fixed Uiso
 At 1.2 times of:
  All C(H) groups, All C(H,H) groups, All N(H) groups
2.a Ternary CH refined with riding coordinates:
 C16(H16), C13(H13), C11(H11)
2.b Secondary CH2 refined with riding coordinates:
 C15(H15A,H15B), C18(H18A,H18B), C10(H10A,H10B), C14(H14A,H14B), C12(H12A,
 H12B), C17(H17A,H17B)
2.c Aromatic/amide H refined with riding coordinates:
 N1(H1), C4(H4), C7(H7), C6(H6), C26(H26), C22(H22), C5(H5), C23(H23),
 C24(H24), C25(H25)
;
_olex2_submission_special_instructions 'No special instructions were received'

loop_
_space_group_symop_operation_xyz
'x, y, z'
'-x, y+1/2, -z+1/2'
'-x, -y, -z'
'x, -y-1/2, z-1/2'

loop_
_atom_site_label
_atom_site_type_symbol
_atom_site_fract_x
_atom_site_fract_y
_atom_site_fract_z
_atom_site_U_iso_or_equiv
_atom_site_adp_type
_atom_site_occupancy
_atom_site_site_symmetry_order
_atom_site_calc_flag
_atom_site_refinement_flags_posn
_atom_site_refinement_flags_adp
_atom_site_refinement_flags_occupancy
_atom_site_disorder_assembly
_atom_site_disorder_group
F1 F 0.58847(11) 0.27103(16) 0.38101(5) 0.0713(4) Uani 1 1 d . . . . .
F2 F 0.64278(11) 0.24646(16) 0.47846(5) 0.0723(4) Uani 1 1 d . . . . .
N1 N 0.59590(10) 0.87145(19) 0.30098(6) 0.0389(3) Uani 1 1 d . . . . .
H1 H 0.614386 0.947255 0.274831 0.047 Uiso 1 1 calc R U . . .
C19 C 0.63867(12) 0.5522(2) 0.43554(7) 0.0343(3) Uani 1 1 d . . . . .
C2 C 0.60500(11) 0.6707(2) 0.37975(6) 0.0323(3) Uani 1 1 d . . . . .
C21 C 0.67689(12) 0.6450(2) 0.49604(6) 0.0345(3) Uani 1 1 d . . . . .
C3 C 0.49826(12) 0.6992(2) 0.35165(6) 0.0330(3) Uani 1 1 d . . . . .
C1 C 0.66358(11) 0.7778(2) 0.34720(6) 0.0336(3) Uani 1 1 d . . . . .
C4 C 0.40501(12) 0.6271(2) 0.36330(7) 0.0389(4) Uani 1 1 d . . . . .
H4 H 0.404651 0.542740 0.395428 0.047 Uiso 1 1 calc R U . . .
C8 C 0.49551(12) 0.8268(2) 0.30263(7) 0.0357(3) Uani 1 1 d . . . . .
C7 C 0.40316(13) 0.8843(3) 0.26478(7) 0.0442(4) Uani 1 1 d . . . . .
H7 H 0.402467 0.968392 0.232443 0.053 Uiso 1 1 calc R U . . .
C9 C 0.77869(11) 0.8036(2) 0.35302(7) 0.0356(3) Uani 1 1 d . . . . .
C6 C 0.31325(13) 0.8111(3) 0.27748(8) 0.0471(4) Uani 1 1 d . . . . .
H6 H 0.250337 0.846759 0.253188 0.057 Uiso 1 1 calc R U . . .
C26 C 0.62457(14) 0.8022(3) 0.51230(8) 0.0464(4) Uani 1 1 d . . . . .
H26 H 0.566619 0.847985 0.485330 0.056 Uiso 1 1 calc R U . . .
C22 C 0.76427(13) 0.5820(3) 0.53697(7) 0.0445(4) Uani 1 1 d . . . . .
H22 H 0.800443 0.476783 0.527116 0.053 Uiso 1 1 calc R U . . .
C5 C 0.31399(13) 0.6847(3) 0.32589(8) 0.0450(4) Uani 1 1 d . . . . .
H5 H 0.251596 0.638166 0.333091 0.054 Uiso 1 1 calc R U . . .
C20 C 0.62463(15) 0.3673(2) 0.43184(8) 0.0467(4) Uani 1 1 d . . . . .
C16 C 0.95621(14) 0.6647(3) 0.39128(10) 0.0612(6) Uani 1 1 d . . . . .
H16 H 0.993616 0.556485 0.413022 0.073 Uiso 1 1 calc R U . . .
C15 C 0.83976(13) 0.6353(3) 0.38623(8) 0.0500(4) Uani 1 1 d . . . . .
H15A H 0.824796 0.622749 0.426935 0.060 Uiso 1 1 calc R U . . .
H15B H 0.818510 0.518639 0.363897 0.060 Uiso 1 1 calc R U . . .
C23 C 0.79779(14) 0.6747(3) 0.59226(8) 0.0537(5) Uani 1 1 d . . . . .
H23 H 0.857019 0.632693 0.618935 0.064 Uiso 1 1 calc R U . . .
C18 C 0.98969(16) 0.8458(4) 0.42657(10) 0.0784(8) Uani 1 1 d . . . . .
H18A H 1.063575 0.863499 0.430553 0.094 Uiso 1 1 calc R U . . .
H18B H 0.974800 0.836800 0.467380 0.094 Uiso 1 1 calc R U . . .
C24 C 0.74460(16) 0.8274(3) 0.60795(8) 0.0573(5) Uani 1 1 d . . . . .
H24 H 0.767018 0.887900 0.645414 0.069 Uiso 1 1 calc R U . . .
C10 C 0.80558(14) 0.8179(3) 0.28879(7) 0.0477(4) Uani 1 1 d . . . . .
H10A H 0.783532 0.702775 0.265804 0.057 Uiso 1 1 calc R U . . .
H10B H 0.768841 0.924506 0.266751 0.057 Uiso 1 1 calc R U . . .
C14 C 0.81523(14) 0.9875(3) 0.38829(9) 0.0561(5) Uani 1 1 d . . . . .
H14A H 0.800373 0.980672 0.429151 0.067 Uiso 1 1 calc R U . . .
H14B H 0.778143 1.095541 0.367373 0.067 Uiso 1 1 calc R U . . .
C25 C 0.65779(17) 0.8914(3) 0.56823(9) 0.0592(5) Uani 1 1 d . . . . .
H25 H 0.621300 0.994989 0.578963 0.071 Uiso 1 1 calc R U . . .
C12 C 0.95538(17) 1.0281(3) 0.32845(12) 0.0716(6) Uani 1 1 d . . . . .
H12A H 0.918596 1.135188 0.306727 0.086 Uiso 1 1 calc R U . . .
H12B H 1.028819 1.048074 0.331143 0.086 Uiso 1 1 calc R U . . .
C13 C 0.93206(16) 1.0151(4) 0.39275(11) 0.0715(6) Uani 1 1 d . . . . .
H13 H 0.954414 1.132516 0.415325 0.086 Uiso 1 1 calc R U . . .
C11 C 0.92200(15) 0.8452(3) 0.29391(9) 0.0575(5) Uani 1 1 d . . . . .
H11 H 0.937101 0.853860 0.252679 0.069 Uiso 1 1 calc R U . . .
C17 C 0.98027(16) 0.6779(3) 0.32730(10) 0.0649(6) Uani 1 1 d . . . . .
H17A H 1.053967 0.695167 0.330235 0.078 Uiso 1 1 calc R U . . .
H17B H 0.959649 0.561245 0.304871 0.078 Uiso 1 1 calc R U . . .

loop_
_atom_site_aniso_label
_atom_site_aniso_U_11
_atom_site_aniso_U_22
_atom_site_aniso_U_33
_atom_site_aniso_U_23
_atom_site_aniso_U_13
_atom_site_aniso_U_12
F1 0.1067(10) 0.0449(6) 0.0607(7) -0.0105(5) 0.0130(7) -0.0020(6)
F2 0.1082(10) 0.0423(6) 0.0656(7) 0.0217(6) 0.0154(7) 0.0025(6)
N1 0.0395(7) 0.0441(7) 0.0343(7) 0.0120(6) 0.0102(5) -0.0008(6)
C19 0.0358(8) 0.0384(8) 0.0309(7) 0.0061(6) 0.0123(6) 0.0045(6)
C2 0.0373(8) 0.0338(7) 0.0269(7) 0.0014(6) 0.0090(6) 0.0018(6)
C21 0.0378(8) 0.0381(8) 0.0293(7) 0.0082(6) 0.0111(6) 0.0009(6)
C3 0.0379(8) 0.0338(7) 0.0285(7) -0.0004(6) 0.0097(6) 0.0030(6)
C1 0.0362(8) 0.0368(8) 0.0287(7) 0.0023(6) 0.0084(6) 0.0023(6)
C4 0.0405(8) 0.0408(8) 0.0375(8) 0.0044(7) 0.0124(7) -0.0008(7)
C8 0.0397(8) 0.0363(8) 0.0318(7) 0.0030(6) 0.0085(6) 0.0018(6)
C7 0.0473(9) 0.0459(9) 0.0373(8) 0.0085(7) 0.0033(7) 0.0036(8)
C9 0.0349(8) 0.0419(8) 0.0321(7) 0.0011(6) 0.0115(6) 0.0008(7)
C6 0.0384(9) 0.0511(10) 0.0478(9) 0.0010(8) -0.0012(7) 0.0041(8)
C26 0.0531(10) 0.0457(9) 0.0380(8) 0.0034(7) 0.0031(7) 0.0118(8)
C22 0.0396(9) 0.0559(10) 0.0393(8) 0.0095(8) 0.0110(7) 0.0098(8)
C5 0.0365(8) 0.0493(10) 0.0500(9) -0.0002(8) 0.0111(7) -0.0028(7)
C20 0.0622(11) 0.0378(9) 0.0413(9) 0.0052(7) 0.0129(8) 0.0036(8)
C16 0.0393(10) 0.0831(15) 0.0646(12) 0.0219(11) 0.0182(9) 0.0162(10)
C15 0.0408(9) 0.0619(11) 0.0522(10) 0.0170(9) 0.0209(8) 0.0106(8)
C23 0.0449(10) 0.0743(13) 0.0386(9) 0.0102(9) 0.0008(7) 0.0009(9)
C18 0.0396(11) 0.134(2) 0.0584(13) -0.0070(14) 0.0032(9) -0.0051(13)
C24 0.0661(12) 0.0662(12) 0.0367(9) -0.0045(9) 0.0035(8) -0.0077(10)
C10 0.0487(10) 0.0613(11) 0.0359(8) 0.0046(8) 0.0153(7) -0.0070(8)
C14 0.0474(10) 0.0599(12) 0.0622(12) -0.0204(10) 0.0135(9) -0.0031(9)
C25 0.0778(14) 0.0530(11) 0.0455(10) -0.0068(9) 0.0093(9) 0.0140(10)
C12 0.0465(11) 0.0739(15) 0.0971(17) 0.0117(13) 0.0209(11) -0.0163(11)
C13 0.0502(12) 0.0780(15) 0.0841(15) -0.0297(13) 0.0084(11) -0.0184(11)
C11 0.0492(10) 0.0807(14) 0.0485(10) 0.0086(10) 0.0239(8) -0.0064(10)
C17 0.0485(11) 0.0817(15) 0.0741(13) 0.0023(12) 0.0348(10) 0.0063(10)

loop_
_atom_type_symbol
_atom_type_description
_atom_type_scat_dispersion_real
_atom_type_scat_dispersion_imag
_atom_type_scat_source
C C 0.0033 0.0016 'International Tables Vol C Tables 4.2.6.8 and 6.1.1.4'
H H 0.0000 0.0000 'International Tables Vol C Tables 4.2.6.8 and 6.1.1.4'
F F 0.0171 0.0103 'International Tables Vol C Tables 4.2.6.8 and 6.1.1.4'
N N 0.0061 0.0033 'International Tables Vol C Tables 4.2.6.8 and 6.1.1.4'

loop_
_geom_angle_atom_site_label_1
_geom_angle_atom_site_label_2
_geom_angle_atom_site_label_3
_geom_angle
_geom_angle_site_symmetry_1
_geom_angle_site_symmetry_3
_geom_angle_publ_flag
C1 N1 H1 124.6 . . ?
C8 N1 H1 124.6 . . ?
C8 N1 C1 110.75(12) . . ?
C2 C19 C21 120.03(13) . . ?
C20 C19 C2 119.13(15) . . ?
C20 C19 C21 120.49(14) . . ?
C3 C2 C19 122.96(13) . . ?
C1 C2 C19 129.57(14) . . ?
C1 C2 C3 107.41(13) . . ?
C26 C21 C19 119.18(14) . . ?
C26 C21 C22 118.23(15) . . ?
C22 C21 C19 122.58(14) . . ?
C4 C3 C2 133.63(14) . . ?
C4 C3 C8 119.12(14) . . ?
C8 C3 C2 107.24(13) . . ?
N1 C1 C9 119.61(12) . . ?
C2 C1 N1 107.57(13) . . ?
C2 C1 C9 132.80(13) . . ?
C3 C4 H4 120.9 . . ?
C5 C4 C3 118.28(15) . . ?
C5 C4 H4 120.9 . . ?
N1 C8 C3 107.02(13) . . ?
N1 C8 C7 130.56(14) . . ?
C7 C8 C3 122.40(15) . . ?
C8 C7 H7 121.5 . . ?
C6 C7 C8 116.97(15) . . ?
C6 C7 H7 121.5 . . ?
C1 C9 C15 111.78(13) . . ?
C1 C9 C10 110.09(12) . . ?
C1 C9 C14 110.57(13) . . ?
C15 C9 C10 107.44(13) . . ?
C15 C9 C14 108.70(14) . . ?
C14 C9 C10 108.13(14) . . ?
C7 C6 H6 119.2 . . ?
C7 C6 C5 121.68(16) . . ?
C5 C6 H6 119.2 . . ?
C21 C26 H26 119.7 . . ?
C25 C26 C21 120.69(16) . . ?
C25 C26 H26 119.7 . . ?
C21 C22 H22 119.7 . . ?
C23 C22 C21 120.50(17) . . ?
C23 C22 H22 119.7 . . ?
C4 C5 C6 121.54(16) . . ?
C4 C5 H5 119.2 . . ?
C6 C5 H5 119.2 . . ?
F1 C20 F2 108.69(14) . . ?
C19 C20 F1 125.58(16) . . ?
C19 C20 F2 125.73(16) . . ?
C15 C16 H16 109.3 . . ?
C18 C16 H16 109.3 . . ?
C18 C16 C15 109.59(17) . . ?
C18 C16 C17 109.88(19) . . ?
C17 C16 H16 109.3 . . ?
C17 C16 C15 109.56(17) . . ?
C9 C15 H15A 109.5 . . ?
C9 C15 H15B 109.5 . . ?
C16 C15 C9 110.69(15) . . ?
C16 C15 H15A 109.5 . . ?
C16 C15 H15B 109.5 . . ?
H15A C15 H15B 108.1 . . ?
C22 C23 H23 119.7 . . ?
C24 C23 C22 120.54(17) . . ?
C24 C23 H23 119.7 . . ?
C16 C18 H18A 109.8 . . ?
C16 C18 H18B 109.8 . . ?
C16 C18 C13 109.51(17) . . ?
H18A C18 H18B 108.2 . . ?
C13 C18 H18A 109.8 . . ?
C13 C18 H18B 109.8 . . ?
C23 C24 H24 120.1 . . ?
C23 C24 C25 119.85(18) . . ?
C25 C24 H24 120.1 . . ?
C9 C10 H10A 109.5 . . ?
C9 C10 H10B 109.5 . . ?
H10A C10 H10B 108.1 . . ?
C11 C10 C9 110.73(14) . . ?
C11 C10 H10A 109.5 . . ?
C11 C10 H10B 109.5 . . ?
C9 C14 H14A 109.6 . . ?
C9 C14 H14B 109.6 . . ?
C9 C14 C13 110.25(15) . . ?
H14A C14 H14B 108.1 . . ?
C13 C14 H14A 109.6 . . ?
C13 C14 H14B 109.6 . . ?
C26 C25 H25 119.9 . . ?
C24 C25 C26 120.18(18) . . ?
C24 C25 H25 119.9 . . ?
H12A C12 H12B 108.2 . . ?
C13 C12 H12A 109.8 . . ?
C13 C12 H12B 109.8 . . ?
C11 C12 H12A 109.8 . . ?
C11 C12 H12B 109.8 . . ?
C11 C12 C13 109.38(17) . . ?
C18 C13 C14 109.1(2) . . ?
C18 C13 C12 109.6(2) . . ?
C18 C13 H13 109.5 . . ?
C14 C13 H13 109.5 . . ?
C12 C13 C14 109.64(18) . . ?
C12 C13 H13 109.5 . . ?
C10 C11 H11 109.2 . . ?
C12 C11 C10 109.19(17) . . ?
C12 C11 H11 109.2 . . ?
C17 C11 C10 110.07(16) . . ?
C17 C11 C12 109.93(18) . . ?
C17 C11 H11 109.2 . . ?
C16 C17 H17A 109.9 . . ?
C16 C17 H17B 109.9 . . ?
C11 C17 C16 108.98(16) . . ?
C11 C17 H17A 109.9 . . ?
C11 C17 H17B 109.9 . . ?
H17A C17 H17B 108.3 . . ?

loop_
_geom_bond_atom_site_label_1
_geom_bond_atom_site_label_2
_geom_bond_distance
_geom_bond_site_symmetry_2
_geom_bond_publ_flag
F1 C20 1.322(2) . ?
F2 C20 1.3250(19) . ?
N1 H1 0.8600 . ?
N1 C1 1.3859(19) . ?
N1 C8 1.370(2) . ?
C19 C2 1.487(2) . ?
C19 C21 1.490(2) . ?
C19 C20 1.312(2) . ?
C2 C3 1.437(2) . ?
C2 C1 1.384(2) . ?
C21 C26 1.389(2) . ?
C21 C22 1.391(2) . ?
C3 C4 1.403(2) . ?
C3 C8 1.407(2) . ?
C1 C9 1.511(2) . ?
C4 H4 0.9300 . ?
C4 C5 1.378(2) . ?
C8 C7 1.396(2) . ?
C7 H7 0.9300 . ?
C7 C6 1.375(2) . ?
C9 C15 1.535(2) . ?
C9 C10 1.545(2) . ?
C9 C14 1.538(2) . ?
C6 H6 0.9300 . ?
C6 C5 1.395(2) . ?
C26 H26 0.9300 . ?
C26 C25 1.385(2) . ?
C22 H22 0.9300 . ?
C22 C23 1.385(3) . ?
C5 H5 0.9300 . ?
C16 H16 0.9800 . ?
C16 C15 1.534(2) . ?
C16 C18 1.514(3) . ?
C16 C17 1.524(3) . ?
C15 H15A 0.9700 . ?
C15 H15B 0.9700 . ?
C23 H23 0.9300 . ?
C23 C24 1.366(3) . ?
C18 H18A 0.9700 . ?
C18 H18B 0.9700 . ?
C18 C13 1.526(4) . ?
C24 H24 0.9300 . ?
C24 C25 1.375(3) . ?
C10 H10A 0.9700 . ?
C10 H10B 0.9700 . ?
C10 C11 1.531(2) . ?
C14 H14A 0.9700 . ?
C14 H14B 0.9700 . ?
C14 C13 1.539(3) . ?
C25 H25 0.9300 . ?
C12 H12A 0.9700 . ?
C12 H12B 0.9700 . ?
C12 C13 1.527(3) . ?
C12 C11 1.517(3) . ?
C13 H13 0.9800 . ?
C11 H11 0.9800 . ?
C11 C17 1.515(3) . ?
C17 H17A 0.9700 . ?
C17 H17B 0.9700 . ?

loop_
_geom_torsion_atom_site_label_1
_geom_torsion_atom_site_label_2
_geom_torsion_atom_site_label_3
_geom_torsion_atom_site_label_4
_geom_torsion
_geom_torsion_site_symmetry_1
_geom_torsion_site_symmetry_2
_geom_torsion_site_symmetry_3
_geom_torsion_site_symmetry_4
_geom_torsion_publ_flag
N1 C1 C9 C15 -156.08(14) . . . . ?
N1 C1 C9 C10 -36.8(2) . . . . ?
N1 C1 C9 C14 82.67(18) . . . . ?
N1 C8 C7 C6 178.70(16) . . . . ?
C19 C2 C3 C4 -4.0(3) . . . . ?
C19 C2 C3 C8 176.59(13) . . . . ?
C19 C2 C1 N1 -176.42(14) . . . . ?
C19 C2 C1 C9 4.6(3) . . . . ?
C19 C21 C26 C25 179.80(17) . . . . ?
C19 C21 C22 C23 178.95(15) . . . . ?
C2 C19 C21 C26 43.1(2) . . . . ?
C2 C19 C21 C22 -136.03(16) . . . . ?
C2 C19 C20 F1 4.8(3) . . . . ?
C2 C19 C20 F2 -174.11(16) . . . . ?
C2 C3 C4 C5 -179.29(16) . . . . ?
C2 C3 C8 N1 0.52(16) . . . . ?
C2 C3 C8 C7 179.31(15) . . . . ?
C2 C1 C9 C15 22.8(2) . . . . ?
C2 C1 C9 C10 142.10(17) . . . . ?
C2 C1 C9 C14 -98.5(2) . . . . ?
C21 C19 C2 C3 -104.71(17) . . . . ?
C21 C19 C2 C1 72.0(2) . . . . ?
C21 C19 C20 F1 178.02(16) . . . . ?
C21 C19 C20 F2 -0.9(3) . . . . ?
C21 C26 C25 C24 1.3(3) . . . . ?
C21 C22 C23 C24 1.1(3) . . . . ?
C3 C2 C1 N1 0.67(17) . . . . ?
C3 C2 C1 C9 -178.28(15) . . . . ?
C3 C4 C5 C6 0.0(3) . . . . ?
C3 C8 C7 C6 0.2(2) . . . . ?
C1 N1 C8 C3 -0.11(17) . . . . ?
C1 N1 C8 C7 -178.76(17) . . . . ?
C1 C2 C3 C4 178.66(16) . . . . ?
C1 C2 C3 C8 -0.74(16) . . . . ?
C1 C9 C15 C16 179.78(15) . . . . ?
C1 C9 C10 C11 179.71(15) . . . . ?
C1 C9 C14 C13 -178.73(16) . . . . ?
C4 C3 C8 N1 -178.99(14) . . . . ?
C4 C3 C8 C7 -0.2(2) . . . . ?
C8 N1 C1 C2 -0.36(17) . . . . ?
C8 N1 C1 C9 178.75(13) . . . . ?
C8 C3 C4 C5 0.1(2) . . . . ?
C8 C7 C6 C5 -0.1(3) . . . . ?
C7 C6 C5 C4 0.0(3) . . . . ?
C9 C10 C11 C12 -60.6(2) . . . . ?
C9 C10 C11 C17 60.1(2) . . . . ?
C9 C14 C13 C18 -60.1(2) . . . . ?
C9 C14 C13 C12 59.9(2) . . . . ?
C26 C21 C22 C23 -0.2(2) . . . . ?
C22 C21 C26 C25 -1.0(3) . . . . ?
C22 C23 C24 C25 -0.9(3) . . . . ?
C20 C19 C2 C3 68.6(2) . . . . ?
C20 C19 C2 C1 -114.7(2) . . . . ?
C20 C19 C21 C26 -130.08(18) . . . . ?
C20 C19 C21 C22 50.8(2) . . . . ?
C16 C18 C13 C14 60.9(2) . . . . ?
C16 C18 C13 C12 -59.2(2) . . . . ?
C15 C9 C10 C11 -58.35(19) . . . . ?
C15 C9 C14 C13 58.2(2) . . . . ?
C15 C16 C18 C13 -60.6(2) . . . . ?
C15 C16 C17 C11 60.2(2) . . . . ?
C23 C24 C25 C26 -0.3(3) . . . . ?
C18 C16 C15 C9 59.6(2) . . . . ?
C18 C16 C17 C11 -60.3(2) . . . . ?
C10 C9 C15 C16 58.90(19) . . . . ?
C10 C9 C14 C13 -58.1(2) . . . . ?
C10 C11 C17 C16 -59.9(2) . . . . ?
C14 C9 C15 C16 -57.89(19) . . . . ?
C14 C9 C10 C11 58.81(19) . . . . ?
C12 C11 C17 C16 60.4(2) . . . . ?
C13 C12 C11 C10 60.7(2) . . . . ?
C13 C12 C11 C17 -60.1(2) . . . . ?
C11 C12 C13 C18 59.2(2) . . . . ?
C11 C12 C13 C14 -60.6(2) . . . . ?
C17 C16 C15 C9 -61.0(2) . . . . ?
C17 C16 C18 C13 59.9(2) . . . . ?
